data_7064194
loop_
_publ_author_name
'Sokolov, Vladislav A.'
'Bakulina, Olga'
'Boyarskaya, Irina A.'
'Spiridonova, Dar'ya V.'
'Kryukova, Mariya A.'
'Vasilyev, Aleksander'

_publ_section_title
;
 Synthesis of CCl3-substituted amides, ketones, indenes by intermolecular
 reactions of \b-CCl3-enones or \b-CCl3-\b-hydroxy ketones with various
 nucleophiles in CF3SO3H
;
_journal_name_full 'New Journal of Chemistry'
_journal_paper_doi 10.1039/D5NJ03928B
_journal_year 2026
_chemical_formula_moiety '2(C10 H8 Cl4 O)'
_chemical_formula_sum 'C20 H16 Cl8 O2'
_chemical_formula_weight 571.93
_space_group_crystal_system monoclinic
_space_group_IT_number 9
_space_group_name_Hall 'I -2ya'
_space_group_name_H-M_alt 'I 1 a 1'
_atom_sites_solution_hydrogens geom
_atom_sites_solution_primary dual
_audit_creation_date 2023-04-06
_audit_creation_method
;
Olex2 1.5
(compiled 2023.03.06 svn.rbb2c1857 for OlexSys, GUI svn.r6748)
;
_audit_update_record
;
2025-09-26 deposited with the CCDC.	2025-12-09 downloaded from the CCDC.
;
_cell_angle_alpha 90
_cell_angle_beta 93.525(2)
_cell_angle_gamma 90
_cell_formula_units_Z 4
_cell_length_a 11.2258(2)
_cell_length_b 13.7660(3)
_cell_length_c 15.1288(3)
_cell_measurement_reflns_used 10626
_cell_measurement_temperature 99.99(11)
_cell_measurement_theta_max 69.0700
_cell_measurement_theta_min 4.3310
_cell_volume 2333.50(8)
_computing_cell_refinement 'CrysAlisPro 1.171.41.104a (Rigaku OD, 2021)'
_computing_data_collection 'CrysAlisPro 1.171.41.104a (Rigaku OD, 2021)'
_computing_data_reduction 'CrysAlisPro 1.171.41.104a (Rigaku OD, 2021)'
_computing_molecular_graphics 'Olex2 1.5 (Dolomanov et al., 2009)'
_computing_publication_material 'Olex2 1.5 (Dolomanov et al., 2009)'
_computing_structure_refinement 'SHELXL 2014/6 (Sheldrick, 2015)'
_computing_structure_solution 'SHELXT  (Sheldrick, 2015)'
_diffrn_ambient_environment N~2~
_diffrn_ambient_temperature 99.99(11)
_diffrn_detector 'Hybrid Pixel Array Detector'
_diffrn_detector_area_resol_mean 10.0000
_diffrn_detector_type HyPix3000
_diffrn_measured_fraction_theta_full 0.999
_diffrn_measured_fraction_theta_max 0.998
_diffrn_measurement_details
;
List of Runs (angles in degrees, time in seconds):

  # Type    Start    End  Width  t~exp~   \w     \q     \k     \f   Frames
#--------------------------------------------------------------------------
  1  \w   -102.00 -66.00   0.50    0.73    --  -35.49 -40.00 152.00   72
  2  \w    -65.00 -39.00   0.50    0.73    --  -35.49 -40.00 152.00   52
  3  \w     11.00  52.00   0.50    0.73    --   35.49 -40.00 152.00   82
  4  \w     28.00  62.00   0.50    0.73    --   35.49  40.00 -54.00   68
  5  \w    130.00 156.00   0.50    2.90    --  100.00  40.00 -54.00   52
  6  \w     30.00 110.00   0.50    2.90    --  100.00 -40.00 152.00  160
  7  \w     -3.00  43.00   0.50    0.73    --  -35.49  11.00 -30.00   92
  8  \w    -11.00  34.00   0.50    0.73    --  -35.49  43.00-150.00   90
  9  \w    -80.00  -6.00   0.50    0.73    --  -35.49  11.00 -30.00  148
 10  \w    -55.00 -29.00   0.50    0.73    --  -35.49  43.00-150.00   52
 11  \w    -58.00 -15.00   0.50    0.73    --  -35.49 138.00 -60.00   86
 12  \w     -3.00  22.00   0.50    0.73    --  -35.49  40.00 -54.00   50
 13  \w    -87.00 -51.00   0.50    0.73    --  -35.49 138.00  30.00   72
 14  \w    -85.00 -60.00   0.50    0.73    --  -35.49 138.00 -60.00   50
 15  \w    -43.00 -14.00   0.50    0.73    --  -35.49 138.00  30.00   58
 16  \w    -27.00  22.00   0.50    0.73    --   35.49 -32.00  60.00   98
 17  \w     32.00  72.00   0.50    0.73    --   35.49-104.00   0.00   80
 18  \w     25.00  53.00   0.50    0.73    --   35.49 -32.00  60.00   56
 19  \w     74.00 106.00   0.50    0.73    --   35.49  32.00  60.00   64
 20  \w     40.00  70.00   0.50    0.73    --   35.49  32.00  60.00   60
 21  \w     78.00 103.00   0.50    0.73    --   35.49  43.00 -60.00   50
 22  \w     83.00 115.00   0.50    2.90    --  100.00  77.00 -90.00   64
 23  \w    119.00 146.00   0.50    2.90    --  100.00  37.00 -30.00   54
 24  \w    100.00 126.00   0.50    2.90    --  100.00  53.00 -30.00   52
 25  \w     88.00 120.00   0.50    2.90    --  100.00 -30.00 -30.00   64
 26  \w     28.00  83.00   0.50    2.90    --  100.00 -30.00 -30.00  110
 27  \w     26.00 106.00   0.50    2.90    --  100.00 -91.00  60.00  160
 28  \w     76.00 129.00   0.50    2.90    --  100.00-149.00  60.00  106
 29  \w     32.00 107.00   0.50    2.90    --  100.00-107.00  30.00  150
 30  \w     85.00 113.00   0.50    2.90    --  100.00  77.00 -30.00   56
 31  \w     56.00 104.00   0.50    2.90    --  100.00-107.00-120.00   96
 32  \w     86.00 112.00   0.50    2.90    --  100.00  37.00 -30.00   52
 33  \w     33.00 125.00   0.50    2.90    --  100.00 -61.00-180.00  184
 34  \w     77.00 128.00   0.50    2.90    --  100.00 -86.00-180.00  102
 35  \w     34.00  85.00   0.50    2.90    --  100.00-125.00-150.00  102
 36  \w    104.00 129.00   0.50    2.90    --  100.00  91.00-180.00   50
 37  \w     80.00 105.00   0.50    2.90    --  100.00-125.00 -30.00   50
 38  \w     26.00  78.00   0.50    2.90    --  100.00 -91.00 120.00  104
 39  \w     76.00 156.00   0.50    2.90    --  100.00  61.00-180.00  160
 40  \w    123.00 149.00   0.50    2.90    --  100.00  77.00 -90.00   52
 41  \w     43.00  74.00   0.50    2.90    --  100.00 -53.00 -90.00   62
 42  \w    129.00 157.00   0.50    2.90    --  100.00  53.00 -30.00   56
 43  \w     42.00  67.00   0.50    2.90    --  100.00 -86.00-180.00   50
 44  \w     39.00  64.00   0.50    2.90    --  100.00-149.00  60.00   50
 45  \w     51.00  76.00   0.50    2.90    --  100.00 -40.00 152.00   50
 46  \w    -40.00 -14.00   0.50    0.73    --  -35.49 138.00 -30.00   52
 47  \w    -71.00 -24.00   0.50    0.73    --  -35.49 104.00-120.00   94
 48  \w    -60.00 -34.00   0.50    0.73    --  -35.49 -54.00   0.00   52
 49  \w    -44.00  -9.00   0.50    0.73    --  -35.49  77.00 -60.00   70
 50  \w     10.00  35.00   0.50    0.73    --  -35.49  77.00 -60.00   50
 51  \w     10.00  65.00   0.50    0.73    --   35.49  65.00 150.00  110
 52  \w     14.00  69.00   0.50    0.73    --   35.49-104.00-150.00  110
 53  \w     19.00  45.00   0.50    0.73    --   35.49  43.00  90.00   52
 54  \w     27.00  53.00   0.50    0.73    --   35.49  43.00-180.00   52
 55  \w     26.00  53.00   0.50    0.73    --   35.49  54.00  90.00   54
 56  \w     10.00  79.00   0.50    0.73    --   35.49  65.00  90.00  138
 57  \w     49.00  74.00   0.50    0.73    --   35.49  65.00 120.00   50
 58  \w     78.00 103.00   0.50    0.73    --   35.49  54.00  90.00   50
 59  \w     18.00  43.00   0.50    0.73    --   35.49  65.00 120.00   50
 60  \w    117.00 155.00   0.50    2.90    --  100.00  37.00   0.00   76
 61  \w     75.00 117.00   0.50    2.90    --  100.00 -30.00  30.00   84
 62  \w    131.00 157.00   0.50    2.90    --  100.00  53.00 120.00   52
 63  \w     80.00 114.00   0.50    2.90    --  100.00  45.00   0.00   68
 64  \w    113.00 139.00   0.50    2.90    --  100.00  69.00  90.00   52
 65  \w     77.00 103.00   0.50    2.90    --  100.00  53.00 120.00   52
 66  \w    113.00 143.00   0.50    2.90    --  100.00  71.00   0.68   60
 67  \w     57.00 128.00   0.50    2.90    --  100.00 -22.00 120.00  142
 68  \w     93.00 152.00   0.50    2.90    --  100.00  30.00 -60.00  118
 69  \w     77.00 103.00   0.50    2.90    --  100.00  53.00  60.00   52
 70  \w     75.00 100.00   0.50    2.90    --  100.00  61.00   0.00   50
 71  \w     73.00 111.00   0.50    2.90    --  100.00  69.00   8.16   76
 72  \w    132.00 157.00   0.50    2.90    --  100.00  69.00   8.16   50
 73  \w     76.00 101.00   0.50    2.90    --  100.00  61.00  30.00   50
 74  \w     73.00  98.00   0.50    2.90    --  100.00  69.00  90.00   50
 75  \w     80.00 105.00   0.50    2.90    --  100.00  45.00 120.00   50
 76  \w    116.00 157.00   0.50    2.90    --  100.00  45.00  60.00   82
 77  \w     81.00 106.00   0.50    2.90    --  100.00  45.00  60.00   50
 78  \w    117.00 150.00   0.50    2.90    --  100.00 107.00 -60.00   66
 79  \w     75.00 101.00   0.50    2.90    --  100.00  61.00 120.00   52
 80  \w     75.00 100.00   0.50    2.90    --  100.00  61.00  57.26   50
 81  \w    132.00 157.00   0.50    2.90    --  100.00  91.00 -90.00   50
 82  \w     76.00 155.00   0.50    2.90    --  100.00  56.00  30.68  158
 83  \w     84.00 114.00   0.50    2.90    --  100.00  91.00 -90.00   60
 84  \w     76.00 102.00   0.50    2.90    --  100.00  61.00  90.00   52
 85  \w     73.00 119.00   0.50    2.90    --  100.00  69.00  60.00   92
 86  \w    108.00 133.00   0.50    2.90    --  100.00  45.00 120.00   50
 87  \w     79.00 105.00   0.50    2.90    --  100.00  53.00   0.00   52
 88  \w     73.00  98.00   0.50    2.90    --  100.00  69.00  30.00   50
 89  \w     73.00 104.00   0.50    2.90    --  100.00  69.00   0.00   62
 90  \w     76.00 142.00   0.50    2.90    --  100.00  61.00  60.00  132
 91  \w    118.00 143.00   0.50    2.90    --  100.00  77.00 150.00   50
 92  \w     77.00 102.00   0.50    2.90    --  100.00  53.00  30.00   50
 93  \w     72.00  98.00   0.50    2.90    --  100.00  71.00   0.68   52
 94  \w     74.00  99.00   0.50    2.90    --  100.00  69.00 -30.00   50
 95  \w     68.00  93.00   0.50    2.90    --  100.00  15.00-180.00   50
 96  \w     77.00 131.00   0.50    2.90    --  100.00  53.00  90.00  108
;
_diffrn_measurement_device 'four-circle diffractometer'
_diffrn_measurement_device_type 'SuperNova, Single source at offset/far, HyPix3000'
_diffrn_measurement_method '\w scans'
_diffrn_orient_matrix_type 'CrysAlisPro convention (1999,Acta A55,543-557)'
_diffrn_orient_matrix_UB_11 0.0033637000
_diffrn_orient_matrix_UB_12 0.0375077000
_diffrn_orient_matrix_UB_13 -0.0957131000
_diffrn_orient_matrix_UB_21 -0.1259075000
_diffrn_orient_matrix_UB_22 0.0431579000
_diffrn_orient_matrix_UB_23 0.0058665000
_diffrn_orient_matrix_UB_31 0.0551665000
_diffrn_orient_matrix_UB_32 0.0961979000
_diffrn_orient_matrix_UB_33 0.0348098000
_diffrn_radiation_monochromator mirror
_diffrn_radiation_probe x-ray
_diffrn_radiation_type 'Cu K\a'
_diffrn_radiation_wavelength 1.54184
_diffrn_reflns_av_R_equivalents 0.0317
_diffrn_reflns_av_unetI/netI 0.0317
_diffrn_reflns_Laue_measured_fraction_full 0.999
_diffrn_reflns_Laue_measured_fraction_max 0.998
_diffrn_reflns_limit_h_max 13
_diffrn_reflns_limit_h_min -13
_diffrn_reflns_limit_k_max 16
_diffrn_reflns_limit_k_min -16
_diffrn_reflns_limit_l_max 18
_diffrn_reflns_limit_l_min -18
_diffrn_reflns_number 12181
_diffrn_reflns_point_group_measured_fraction_full 0.840
_diffrn_reflns_point_group_measured_fraction_max 0.837
_diffrn_reflns_theta_full 67.684
_diffrn_reflns_theta_max 69.141
_diffrn_reflns_theta_min 4.346
_diffrn_source 'micro-focus sealed X-ray tube'
_diffrn_source_type 'SuperNova (Cu) X-ray Source'
_exptl_absorpt_coefficient_mu 8.971
_exptl_absorpt_correction_T_max 1.00000
_exptl_absorpt_correction_T_min 0.74449
_exptl_absorpt_correction_type multi-scan
_exptl_absorpt_process_details
;
CrysAlisPro 1.171.41.104a (Rigaku Oxford Diffraction, 2021)
Empirical absorption correction using spherical harmonics,
implemented in SCALE3 ABSPACK scaling algorithm.
;
_exptl_crystal_density_diffrn 1.628
_exptl_crystal_F_000 1152
_refine_diff_density_max 0.440
_refine_diff_density_min -0.262
_refine_diff_density_rms 0.062
_refine_ls_abs_structure_details
;
 Flack x determined using 1384 quotients [(I+)-(I-)]/[(I+)+(I-)]
 (Parsons, Flack and Wagner, Acta Cryst. B69 (2013) 249-259).
;
_refine_ls_abs_structure_Flack -0.013(15)
_refine_ls_extinction_method none
_refine_ls_goodness_of_fit_ref 0.801
_refine_ls_hydrogen_treatment constr
_refine_ls_matrix_type full
_refine_ls_number_parameters 271
_refine_ls_number_reflns 3636
_refine_ls_number_restraints 2
_refine_ls_restrained_S_all 0.801
_refine_ls_R_factor_all 0.0317
_refine_ls_R_factor_gt 0.0312
_refine_ls_shift/su_max 0.000
_refine_ls_shift/su_mean 0.000
_refine_ls_structure_factor_coef Fsqd
_refine_ls_weighting_details 'w=1/[\s^2^(Fo^2^)+(0.1000P)^2^] where P=(Fo^2^+2Fc^2^)/3'
_refine_ls_weighting_scheme calc
_refine_ls_wR_factor_gt 0.0884
_refine_ls_wR_factor_ref 0.0896
_reflns_Friedel_coverage 0.674
_reflns_Friedel_fraction_full 0.680
_reflns_Friedel_fraction_max 0.675
_reflns_number_gt 3571
_reflns_number_total 3636
_reflns_threshold_expression 'I > 2\s(I)'
_cod_data_source_file d5nj03928b2.cif
_cod_data_source_block 24799_skm158_auto
_cod_database_code 7064194
_shelxl_version_number 2014/6
_chemical_oxdiff_formula 'C H N O '
_shelx_space_group_comment
;
The symmetry employed for this shelxl refinement is uniquely defined
by the following loop, which should always be used as a source of
symmetry information in preference to the above space-group names.
They are only intended as comments.
;
_olex2_refinement_description
;
1. Fixed Uiso
 At 1.2 times of:
  All C(H) groups, All C(H,H) groups
2.a Secondary CH2 refined with riding coordinates:
 C00N(H00A,H00C), C00O(H00D,H00E), C00Q(H00H,H00K), C00R(H00L,H00N)
2.b Aromatic/amide H refined with riding coordinates:
 C00B(H00B), C00F(H00F), C00G(H00G), C00I(H00I), C00J(H00J), C00M(H00M),
 C00P(H00P), C00S(H00S)
;
_olex2_submission_special_instructions 'No special instructions were received'
_oxdiff_exptl_absorpt_empirical_details
;
Empirical correction (ABSPACK) includes:
- Absorption correction using spherical harmonics
- Frame scaling
;
_oxdiff_exptl_absorpt_empirical_full_max 1.777
_oxdiff_exptl_absorpt_empirical_full_min 0.808

loop_
_space_group_symop_operation_xyz
'x, y, z'
'x+1/2, -y, z'
'x+1/2, y+1/2, z+1/2'
'x+1, -y+1/2, z+1/2'

loop_
_atom_site_label
_atom_site_type_symbol
_atom_site_fract_x
_atom_site_fract_y
_atom_site_fract_z
_atom_site_U_iso_or_equiv
_atom_site_adp_type
_atom_site_occupancy
_atom_site_site_symmetry_order
_atom_site_calc_flag
_atom_site_refinement_flags_posn
_atom_site_refinement_flags_adp
_atom_site_refinement_flags_occupancy
_atom_site_disorder_assembly
_atom_site_disorder_group
Cl01 Cl -0.12809(8) 0.14211(7) 0.32122(6) 0.0292(2) Uani 1 1 d . . . . .
Cl02 Cl 0.56748(8) 0.50154(6) 0.48985(6) 0.0265(2) Uani 1 1 d . . . . .
Cl03 Cl 0.42096(8) 0.99116(7) 0.53594(7) 0.0292(2) Uani 1 1 d . . . . .
Cl04 Cl 0.57857(9) 0.47815(7) 0.30163(6) 0.0305(2) Uani 1 1 d . . . . .
Cl05 Cl 0.20053(9) 0.88405(7) 0.53172(7) 0.0330(2) Uani 1 1 d . . . . .
Cl06 Cl 1.12770(8) 0.66095(7) 0.68863(7) 0.0324(2) Uani 1 1 d . . . . .
Cl07 Cl 0.78042(9) 0.42500(7) 0.42066(7) 0.0327(2) Uani 1 1 d . . . . .
Cl08 Cl 0.33117(11) 0.91955(10) 0.69833(7) 0.0419(3) Uani 1 1 d . . . . .
O009 O 0.4650(3) 0.1453(2) 0.4028(2) 0.0308(6) Uani 1 1 d . . . . .
O00A O 0.5340(3) 0.6332(2) 0.6304(2) 0.0280(6) Uani 1 1 d . . . . .
C00B C 0.1831(4) 0.2744(3) 0.3756(3) 0.0255(8) Uani 1 1 d . . . . .
H00B H 0.2108 0.3392 0.3838 0.031 Uiso 1 1 calc R U . . .
C00C C 0.7300(4) 0.6961(3) 0.6386(2) 0.0217(7) Uani 1 1 d . . . . .
C00D C 0.5971(4) 0.7046(3) 0.6246(2) 0.0221(7) Uani 1 1 d . . . . .
C00E C 0.9743(3) 0.6744(3) 0.6682(3) 0.0248(8) Uani 1 1 d . . . . .
C00F C 0.7796(4) 0.6038(3) 0.6533(2) 0.0237(8) Uani 1 1 d . . . . .
H00F H 0.7288 0.5486 0.6538 0.028 Uiso 1 1 calc R U . . .
C00G C 0.1013(4) 0.0834(3) 0.3541(3) 0.0238(8) Uani 1 1 d . . . . .
H00G H 0.0727 0.0187 0.3477 0.029 Uiso 1 1 calc R U . . .
C00H C 0.3953(3) 0.2130(3) 0.3974(2) 0.0217(7) Uani 1 1 d . . . . .
C00I C 0.2217(4) 0.1019(3) 0.3717(3) 0.0246(8) Uani 1 1 d . . . . .
H00I H 0.2763 0.0492 0.3765 0.029 Uiso 1 1 calc R U . . .
C00J C 0.0624(4) 0.2568(3) 0.3571(3) 0.0256(8) Uani 1 1 d . . . . .
H00J H 0.0074 0.3092 0.3520 0.031 Uiso 1 1 calc R U . . .
C00K C 0.0233(3) 0.1619(3) 0.3462(2) 0.0227(8) Uani 1 1 d . . . . .
C00L C 0.2643(3) 0.1968(3) 0.3824(2) 0.0210(7) Uani 1 1 d . . . . .
C00M C 0.9279(4) 0.7664(3) 0.6540(3) 0.0278(8) Uani 1 1 d . . . . .
H00M H 0.9789 0.8215 0.6545 0.033 Uiso 1 1 calc R U . . .
C00N C 0.4394(4) 0.3174(3) 0.4045(3) 0.0263(8) Uani 1 1 d . . . . .
H00A H 0.4092 0.3540 0.3515 0.032 Uiso 1 1 calc R U . . .
H00C H 0.4070 0.3484 0.4570 0.032 Uiso 1 1 calc R U . . .
C00O C 0.5744(4) 0.3231(3) 0.4125(3) 0.0274(8) Uani 1 1 d . . . . .
H00D H 0.6035 0.2943 0.4698 0.033 Uiso 1 1 calc R U . . .
H00E H 0.6067 0.2837 0.3647 0.033 Uiso 1 1 calc R U . . .
C00P C 0.8059(4) 0.7768(3) 0.6390(3) 0.0252(8) Uani 1 1 d . . . . .
H00P H 0.7730 0.8397 0.6288 0.030 Uiso 1 1 calc R U . . .
C00Q C 0.4124(4) 0.7982(3) 0.5751(3) 0.0268(8) Uani 1 1 d . . . . .
H00H H 0.4053 0.7781 0.5122 0.032 Uiso 1 1 calc R U . . .
H00K H 0.3738 0.7475 0.6100 0.032 Uiso 1 1 calc R U . . .
C00R C 0.5433(3) 0.8035(3) 0.6052(2) 0.0245(8) Uani 1 1 d . . . . .
H00L H 0.5874 0.8355 0.5586 0.029 Uiso 1 1 calc R U . . .
H00N H 0.5525 0.8441 0.6593 0.029 Uiso 1 1 calc R U . . .
C00S C 0.9023(4) 0.5921(3) 0.6674(3) 0.0262(8) Uani 1 1 d . . . . .
H00S H 0.9362 0.5294 0.6763 0.031 Uiso 1 1 calc R U . . .
C00T C 0.6215(4) 0.4251(3) 0.4069(3) 0.0242(8) Uani 1 1 d . . . . .
C00U C 0.3461(3) 0.8928(3) 0.5847(3) 0.0257(8) Uani 1 1 d . . . . .

loop_
_atom_site_aniso_label
_atom_site_aniso_U_11
_atom_site_aniso_U_22
_atom_site_aniso_U_33
_atom_site_aniso_U_23
_atom_site_aniso_U_13
_atom_site_aniso_U_12
Cl01 0.0173(5) 0.0335(5) 0.0363(5) 0.0033(4) -0.0037(4) -0.0033(4)
Cl02 0.0223(5) 0.0259(4) 0.0312(5) -0.0051(3) 0.0012(3) -0.0018(3)
Cl03 0.0218(5) 0.0235(4) 0.0423(5) 0.0017(3) 0.0005(4) -0.0010(3)
Cl04 0.0313(5) 0.0294(4) 0.0308(5) 0.0016(4) 0.0006(4) -0.0041(4)
Cl05 0.0176(5) 0.0326(5) 0.0479(6) 0.0038(4) -0.0058(4) -0.0016(4)
Cl06 0.0180(5) 0.0356(5) 0.0425(5) -0.0006(4) -0.0061(4) 0.0020(4)
Cl07 0.0157(4) 0.0359(5) 0.0463(5) -0.0027(4) -0.0008(4) -0.0025(4)
Cl08 0.0363(6) 0.0564(7) 0.0334(5) -0.0089(4) 0.0059(4) 0.0043(5)
O009 0.0187(14) 0.0248(14) 0.0482(17) 0.0048(12) -0.0032(12) 0.0001(11)
O00A 0.0204(15) 0.0242(14) 0.0394(15) -0.0026(11) 0.0025(12) -0.0023(11)
C00B 0.022(2) 0.0229(18) 0.0316(19) -0.0005(14) 0.0029(15) -0.0019(15)
C00C 0.0188(18) 0.0235(17) 0.0225(16) -0.0007(13) -0.0018(13) 0.0023(14)
C00D 0.0212(19) 0.0223(18) 0.0227(16) -0.0027(13) -0.0006(14) 0.0021(15)
C00E 0.0170(19) 0.028(2) 0.0284(18) -0.0032(15) -0.0035(14) 0.0039(15)
C00F 0.022(2) 0.0229(19) 0.0258(18) -0.0006(14) -0.0006(15) 0.0018(14)
C00G 0.025(2) 0.0194(17) 0.0260(18) 0.0005(13) -0.0044(15) -0.0046(14)
C00H 0.0192(19) 0.0201(17) 0.0259(18) 0.0027(13) 0.0028(14) 0.0029(14)
C00I 0.022(2) 0.0206(18) 0.0303(19) 0.0017(13) -0.0015(15) 0.0005(14)
C00J 0.020(2) 0.0257(19) 0.0311(19) -0.0002(15) -0.0001(14) 0.0034(15)
C00K 0.0161(19) 0.027(2) 0.0246(17) 0.0017(14) 0.0008(14) 0.0000(14)
C00L 0.0165(18) 0.0223(18) 0.0239(17) 0.0016(13) -0.0012(13) 0.0002(14)
C00M 0.024(2) 0.025(2) 0.035(2) -0.0002(15) -0.0017(15) -0.0028(16)
C00N 0.0191(19) 0.025(2) 0.0345(19) -0.0031(15) -0.0002(15) -0.0019(15)
C00O 0.0179(19) 0.0236(19) 0.040(2) 0.0001(16) -0.0011(15) 0.0012(15)
C00P 0.023(2) 0.0226(18) 0.0297(18) 0.0005(14) -0.0016(15) 0.0031(15)
C00Q 0.0171(19) 0.0227(19) 0.040(2) 0.0029(16) -0.0025(15) 0.0003(15)
C00R 0.0187(19) 0.0258(19) 0.0289(18) 0.0002(14) -0.0004(14) 0.0022(15)
C00S 0.024(2) 0.0256(19) 0.0286(19) -0.0008(14) -0.0008(16) 0.0020(15)
C00T 0.0182(19) 0.0242(18) 0.0298(19) -0.0011(14) -0.0005(15) -0.0022(14)
C00U 0.0186(19) 0.030(2) 0.0283(18) -0.0019(15) 0.0004(15) 0.0008(14)

loop_
_atom_type_symbol
_atom_type_description
_atom_type_scat_dispersion_real
_atom_type_scat_dispersion_imag
_atom_type_scat_source
C C 0.0181 0.0091 'International Tables Vol C Tables 4.2.6.8 and 6.1.1.4'
H H 0.0000 0.0000 'International Tables Vol C Tables 4.2.6.8 and 6.1.1.4'
Cl Cl 0.3639 0.7018 'International Tables Vol C Tables 4.2.6.8 and 6.1.1.4'
O O 0.0492 0.0322 'International Tables Vol C Tables 4.2.6.8 and 6.1.1.4'

loop_
_geom_angle_atom_site_label_1
_geom_angle_atom_site_label_2
_geom_angle_atom_site_label_3
_geom_angle
_geom_angle_site_symmetry_1
_geom_angle_site_symmetry_3
_geom_angle_publ_flag
C00J C00B H00B 119.9 . . ?
C00J C00B C00L 120.1(4) . . ?
C00L C00B H00B 119.9 . . ?
C00F C00C C00D 118.4(3) . . ?
C00F C00C C00P 119.0(4) . . ?
C00P C00C C00D 122.6(3) . . ?
O00A C00D C00C 120.3(3) . . ?
O00A C00D C00R 120.9(4) . . ?
C00C C00D C00R 118.7(3) . . ?
C00M C00E Cl06 119.0(3) . . ?
C00M C00E C00S 122.1(4) . . ?
C00S C00E Cl06 118.9(3) . . ?
C00C C00F H00F 119.7 . . ?
C00S C00F C00C 120.7(4) . . ?
C00S C00F H00F 119.7 . . ?
C00I C00G H00G 120.8 . . ?
C00I C00G C00K 118.4(3) . . ?
C00K C00G H00G 120.8 . . ?
O009 C00H C00L 121.3(3) . . ?
O009 C00H C00N 120.9(4) . . ?
C00L C00H C00N 117.8(3) . . ?
C00G C00I H00I 119.4 . . ?
C00G C00I C00L 121.2(4) . . ?
C00L C00I H00I 119.4 . . ?
C00B C00J H00J 120.4 . . ?
C00K C00J C00B 119.2(4) . . ?
C00K C00J H00J 120.4 . . ?
C00G C00K Cl01 119.9(3) . . ?
C00J C00K Cl01 118.2(3) . . ?
C00J C00K C00G 121.9(4) . . ?
C00B C00L C00H 121.7(3) . . ?
C00I C00L C00B 119.2(4) . . ?
C00I C00L C00H 119.0(3) . . ?
C00E C00M H00M 120.6 . . ?
C00E C00M C00P 118.8(4) . . ?
C00P C00M H00M 120.6 . . ?
C00H C00N H00A 109.2 . . ?
C00H C00N H00C 109.2 . . ?
H00A C00N H00C 107.9 . . ?
C00O C00N C00H 111.9(3) . . ?
C00O C00N H00A 109.2 . . ?
C00O C00N H00C 109.2 . . ?
C00N C00O H00D 108.9 . . ?
C00N C00O H00E 108.9 . . ?
H00D C00O H00E 107.7 . . ?
C00T C00O C00N 113.4(3) . . ?
C00T C00O H00D 108.9 . . ?
C00T C00O H00E 108.9 . . ?
C00C C00P H00P 119.5 . . ?
C00M C00P C00C 121.0(4) . . ?
C00M C00P H00P 119.5 . . ?
H00H C00Q H00K 107.7 . . ?
C00R C00Q H00H 108.8 . . ?
C00R C00Q H00K 108.8 . . ?
C00U C00Q H00H 108.8 . . ?
C00U C00Q H00K 108.8 . . ?
C00U C00Q C00R 113.8(3) . . ?
C00D C00R C00Q 112.6(3) . . ?
C00D C00R H00L 109.1 . . ?
C00D C00R H00N 109.1 . . ?
C00Q C00R H00L 109.1 . . ?
C00Q C00R H00N 109.1 . . ?
H00L C00R H00N 107.8 . . ?
C00E C00S H00S 120.8 . . ?
C00F C00S C00E 118.5(4) . . ?
C00F C00S H00S 120.8 . . ?
Cl02 C00T Cl04 107.6(2) . . ?
Cl02 C00T Cl07 107.5(2) . . ?
Cl07 C00T Cl04 108.5(2) . . ?
C00O C00T Cl02 112.2(3) . . ?
C00O C00T Cl04 110.7(3) . . ?
C00O C00T Cl07 110.2(3) . . ?
Cl03 C00U Cl05 108.0(2) . . ?
Cl08 C00U Cl03 108.6(2) . . ?
Cl08 C00U Cl05 108.2(2) . . ?
C00Q C00U Cl03 111.6(3) . . ?
C00Q C00U Cl05 110.0(3) . . ?
C00Q C00U Cl08 110.4(3) . . ?

loop_
_geom_bond_atom_site_label_1
_geom_bond_atom_site_label_2
_geom_bond_distance
_geom_bond_site_symmetry_2
_geom_bond_publ_flag
Cl01 C00K 1.739(4) . ?
Cl02 C00T 1.773(4) . ?
Cl03 C00U 1.778(4) . ?
Cl04 C00T 1.791(4) . ?
Cl05 C00U 1.779(4) . ?
Cl06 C00E 1.741(4) . ?
Cl07 C00T 1.783(4) . ?
Cl08 C00U 1.776(4) . ?
O009 C00H 1.217(5) . ?
O00A C00D 1.218(5) . ?
C00B H00B 0.9500 . ?
C00B C00J 1.388(6) . ?
C00B C00L 1.405(5) . ?
C00C C00D 1.499(6) . ?
C00C C00F 1.399(5) . ?
C00C C00P 1.400(6) . ?
C00D C00R 1.512(5) . ?
C00E C00M 1.381(6) . ?
C00E C00S 1.391(6) . ?
C00F H00F 0.9500 . ?
C00F C00S 1.390(6) . ?
C00G H00G 0.9500 . ?
C00G C00I 1.385(6) . ?
C00G C00K 1.392(6) . ?
C00H C00L 1.492(5) . ?
C00H C00N 1.522(5) . ?
C00I H00I 0.9500 . ?
C00I C00L 1.396(6) . ?
C00J H00J 0.9500 . ?
C00J C00K 1.385(6) . ?
C00M H00M 0.9500 . ?
C00M C00P 1.382(6) . ?
C00N H00A 0.9900 . ?
C00N H00C 0.9900 . ?
C00N C00O 1.514(6) . ?
C00O H00D 0.9900 . ?
C00O H00E 0.9900 . ?
C00O C00T 1.506(6) . ?
C00P H00P 0.9500 . ?
C00Q H00H 0.9900 . ?
C00Q H00K 0.9900 . ?
C00Q C00R 1.513(6) . ?
C00Q C00U 1.511(5) . ?
C00R H00L 0.9900 . ?
C00R H00N 0.9900 . ?
C00S H00S 0.9500 . ?

loop_
_geom_torsion_atom_site_label_1
_geom_torsion_atom_site_label_2
_geom_torsion_atom_site_label_3
_geom_torsion_atom_site_label_4
_geom_torsion
_geom_torsion_site_symmetry_1
_geom_torsion_site_symmetry_2
_geom_torsion_site_symmetry_3
_geom_torsion_site_symmetry_4
_geom_torsion_publ_flag
Cl06 C00E C00M C00P -179.1(3) . . . . ?
Cl06 C00E C00S C00F 178.3(3) . . . . ?
O009 C00H C00L C00B -179.6(4) . . . . ?
O009 C00H C00L C00I -1.9(6) . . . . ?
O009 C00H C00N C00O 3.6(5) . . . . ?
O00A C00D C00R C00Q -12.6(5) . . . . ?
C00B C00J C00K Cl01 -179.0(3) . . . . ?
C00B C00J C00K C00G 0.7(6) . . . . ?
C00C C00D C00R C00Q 168.7(3) . . . . ?
C00C C00F C00S C00E 1.3(6) . . . . ?
C00D C00C C00F C00S -179.5(3) . . . . ?
C00D C00C C00P C00M 178.6(4) . . . . ?
C00E C00M C00P C00C 0.4(6) . . . . ?
C00F C00C C00D O00A 3.5(5) . . . . ?
C00F C00C C00D C00R -177.7(3) . . . . ?
C00F C00C C00P C00M -0.2(6) . . . . ?
C00G C00I C00L C00B 0.3(6) . . . . ?
C00G C00I C00L C00H -177.5(3) . . . . ?
C00H C00N C00O C00T 172.0(3) . . . . ?
C00I C00G C00K Cl01 178.3(3) . . . . ?
C00I C00G C00K C00J -1.3(6) . . . . ?
C00J C00B C00L C00H 176.7(3) . . . . ?
C00J C00B C00L C00I -1.1(6) . . . . ?
C00K C00G C00I C00L 0.8(6) . . . . ?
C00L C00B C00J C00K 0.6(6) . . . . ?
C00L C00H C00N C00O -175.5(3) . . . . ?
C00M C00E C00S C00F -1.1(6) . . . . ?
C00N C00H C00L C00B -0.6(5) . . . . ?
C00N C00H C00L C00I 177.2(3) . . . . ?
C00N C00O C00T Cl02 58.2(4) . . . . ?
C00N C00O C00T Cl04 -62.0(4) . . . . ?
C00N C00O C00T Cl07 178.0(3) . . . . ?
C00P C00C C00D O00A -175.3(3) . . . . ?
C00P C00C C00D C00R 3.4(5) . . . . ?
C00P C00C C00F C00S -0.6(6) . . . . ?
C00R C00Q C00U Cl03 50.9(4) . . . . ?
C00R C00Q C00U Cl05 170.8(3) . . . . ?
C00R C00Q C00U Cl08 -69.9(4) . . . . ?
C00S C00E C00M C00P 0.3(6) . . . . ?
C00U C00Q C00R C00D 160.5(3) . . . . ?
